data_7200068
loop_
_publ_author_name
'Kendrick, John'
'Gourlay, Matthew D.'
'Neumann, Marcus A.'
'Leusen, Frank J. J.'

_publ_section_title
;
 Predicting spontaneous racemate resolution using recent developments in
 crystal structure prediction
;
_journal_issue 11
_journal_name_full CrystEngComm
_journal_page_first 2391
_journal_page_last 2399
_journal_paper_doi 10.1039/b909038j
_journal_volume 11
_journal_year 2009
_space_group_IT_number 14
_symmetry_cell_setting monoclinic
_symmetry_Int_Tables_number 14
_symmetry_space_group_name_Hall '-P 2ybc'
_symmetry_space_group_name_H-M 'P 1 21/c 1'
_cell_angle_alpha 90.000000
_cell_angle_beta 163.637706
_cell_angle_gamma 90.000000
_cell_length_a 13.450320
_cell_length_b 8.227920
_cell_length_c 16.218719
_cell_volume 505.640
_cod_data_source_file 4HMO_racemic.cif
_cod_data_source_block 4HMO_R_1
_cod_original_sg_symbol_H-M 'P 2_1/c'
_cod_struct_determination_method theoretical
_cod_database_code 7200068

loop_
_symmetry_equiv_pos_site_id
_symmetry_equiv_pos_as_xyz
1 x,y,z
2 -x,y+1/2,-z+1/2
3 -x,-y,-z
4 x,-y+1/2,z+1/2

loop_
_atom_site_label
_atom_site_type_symbol
_atom_site_fract_x
_atom_site_fract_y
_atom_site_fract_z
C46 C 0.490695 0.748456 1.324023
C47 C 0.489544 0.870195 1.395695
O48 O 0.152972 0.847344 1.169962
C49 C -0.046349 0.740416 0.967284
N50 N 0.135876 0.680789 1.048172
O51 O -0.355460 0.711152 0.742118
C52 C 0.782093 0.620424 1.561352
O53 O 0.781895 0.531759 1.636935
H54 H 0.525028 0.810757 1.291939
H55 H 0.608268 0.440986 1.493574
H56 H 0.502811 0.996812 1.385956
H57 H 0.014235 0.611127 0.906392
H58 H 0.758863 0.537012 1.490178
H59 H 0.698718 0.845689 1.606917
H60 H 1.037313 0.682499 1.758776
